data_7213101
loop_
_publ_author_name
'Avenoza, Alberto'
'Cativiela, Carlos'
'Fern\'andez-Recio, Miguel A.'
'Peregrina, Jes\'us M.'

_publ_section_title
;
 Synthesis of 1-amino-4-hydroxycyclohexane-1-carboxylic acids
;
_journal_issue 22
_journal_name_full 'Journal of the Chemical Society, Perkin Transactions 1'
_journal_page_first 3375
_journal_paper_doi 10.1039/a904132j
_journal_year 1999
_chemical_formula_sum 'C11 H19 N O6 S'
_chemical_formula_weight 293.33
_chemical_name_systematic
; 
 Methyl   1-Acetamido-c-4-methanesulfonyloxycyclohexane-r-1-carboxylate  
;
_space_group_IT_number 15
_symmetry_space_group_name_Hall '-C 2yc'
_symmetry_space_group_name_H-M 'C 1 2/c 1'
_atom_sites_solution_hydrogens geom
_atom_sites_solution_primary direct
_atom_sites_solution_secondary difmap
_audit_creation_method SHELXL-97
_cell_angle_alpha 90.00
_cell_angle_beta 92.5110(16)
_cell_angle_gamma 90.00
_cell_formula_units_Z 8
_cell_length_a 34.1540(10)
_cell_length_b 8.5810(2)
_cell_length_c 9.9840(3)
_cell_measurement_reflns_used 3355
_cell_measurement_temperature 293(2)
_cell_measurement_theta_max 27.55
_cell_measurement_theta_min 1.19
_cell_volume 2923.26(14)
_computing_structure_refinement 'SHELXL-97 (Sheldrick, 1997)'
_computing_structure_solution 'SHELXS-97 (Sheldrick, 1990)'
_diffrn_ambient_temperature 293(2)
_diffrn_measured_fraction_theta_full 0.996
_diffrn_measured_fraction_theta_max 0.996
_diffrn_radiation_monochromator graphite
_diffrn_radiation_source 'fine-focus sealed tube'
_diffrn_radiation_type MoK\a
_diffrn_radiation_wavelength 0.71070
_diffrn_reflns_av_R_equivalents 0.0000
_diffrn_reflns_av_sigmaI/netI 0.0266
_diffrn_reflns_limit_h_max 44
_diffrn_reflns_limit_h_min 0
_diffrn_reflns_limit_k_max 11
_diffrn_reflns_limit_k_min 0
_diffrn_reflns_limit_l_max 12
_diffrn_reflns_limit_l_min -12
_diffrn_reflns_number 3355
_diffrn_reflns_theta_full 27.55
_diffrn_reflns_theta_max 27.55
_diffrn_reflns_theta_min 1.19
_exptl_absorpt_coefficient_mu 0.260
_exptl_crystal_density_diffrn 1.478
_exptl_crystal_density_method 'not measured'
_exptl_crystal_F_000 1376
_exptl_crystal_size_max 0.40
_exptl_crystal_size_mid 0.28
_exptl_crystal_size_min 0.22
_refine_diff_density_max 0.360
_refine_diff_density_min -0.445
_refine_diff_density_rms 0.086
_refine_ls_extinction_method none
_refine_ls_goodness_of_fit_ref 1.062
_refine_ls_hydrogen_treatment mixed
_refine_ls_matrix_type full
_refine_ls_number_parameters 183
_refine_ls_number_reflns 3355
_refine_ls_number_restraints 0
_refine_ls_restrained_S_all 1.062
_refine_ls_R_factor_all 0.0584
_refine_ls_R_factor_gt 0.0450
_refine_ls_shift/su_max 0.000
_refine_ls_shift/su_mean 0.000
_refine_ls_structure_factor_coef Fsqd
_refine_ls_weighting_details 'calc w=1/[\s^2^(Fo^2^)+(0.0849P)^2^+1.4444P] where P=(Fo^2^+2Fc^2^)/3'
_refine_ls_weighting_scheme calc
_refine_ls_wR_factor_gt 0.1252
_refine_ls_wR_factor_ref 0.1438
_reflns_number_gt 2773
_reflns_number_total 3355
_reflns_threshold_expression >2sigma(I)
_cod_data_source_file 904132jsup1.cif
_cod_data_source_block 9
_cod_original_sg_symbol_H-M C2/n
_cod_database_code 7213101

loop_
_symmetry_equiv_pos_as_xyz
'x, y, z'
'-x, y, -z+1/2'
'x+1/2, y+1/2, z'
'-x+1/2, y+1/2, -z+1/2'
'-x, -y, -z'
'x, -y, z-1/2'
'-x+1/2, -y+1/2, -z'
'x+1/2, -y+1/2, z-1/2'

loop_
_atom_site_label
_atom_site_type_symbol
_atom_site_fract_x
_atom_site_fract_y
_atom_site_fract_z
_atom_site_U_iso_or_equiv
_atom_site_adp_type
_atom_site_occupancy
_atom_site_symmetry_multiplicity
_atom_site_calc_flag
_atom_site_refinement_flags
S1 S 0.284930(14) 0.61418(5) 0.68895(5) 0.04566(17) Uani 1 1 d .
O2 O 0.40849(4) -0.03157(16) 0.47659(12) 0.0512(3) Uani 1 1 d .
N3 N 0.39908(4) 0.07038(16) 0.68058(13) 0.0363(3) Uani 1 1 d .
H3 H 0.4001 0.0500 0.7701 0.054(6) Uiso 1 1 d R
O4 O 0.32016(4) 0.50233(15) 0.67009(15) 0.0526(4) Uani 1 1 d .
O5 O 0.46458(4) 0.2069(2) 0.60780(16) 0.0615(4) Uani 1 1 d .
O6 O 0.29534(5) 0.75399(18) 0.6232(2) 0.0727(5) Uani 1 1 d .
O7 O 0.27624(5) 0.6227(2) 0.82666(15) 0.0671(5) Uani 1 1 d .
O8 O 0.43247(6) 0.3742(2) 0.47139(18) 0.0766(5) Uani 1 1 d .
C9 C 0.39599(5) 0.23015(19) 0.63154(16) 0.0361(3) Uani 1 1 d .
C10 C 0.35934(5) 0.2505(2) 0.53797(17) 0.0433(4) Uani 1 1 d .
H10A H 0.3605 0.1770 0.4598 0.050(6) Uiso 1 1 d R
H10B H 0.3599 0.3583 0.5007 0.058(6) Uiso 1 1 d R
C11 C 0.40542(5) -0.0500(2) 0.59791(16) 0.0397(4) Uani 1 1 d .
C12 C 0.35503(6) 0.3278(2) 0.82418(17) 0.0449(4) Uani 1 1 d .
H12A H 0.3525 0.2211 0.8714 0.051(6) Uiso 1 1 d R
H12B H 0.3536 0.4066 0.8942 0.054(6) Uiso 1 1 d R
C13 C 0.43240(6) 0.2777(2) 0.55834(19) 0.0471(4) Uani 1 1 d .
C14 C 0.31973(6) 0.3426(2) 0.72857(19) 0.0458(4) Uani 1 1 d .
H14 H 0.2931 0.3306 0.7796 0.049(6) Uiso 1 1 d R
C15 C 0.39346(5) 0.3411(2) 0.75266(18) 0.0420(4) Uani 1 1 d .
H15A H 0.3965 0.4538 0.7213 0.056(6) Uiso 1 1 d R
H15B H 0.4166 0.3292 0.8151 0.047(5) Uiso 1 1 d R
C16 C 0.32153(5) 0.2304(2) 0.6125(2) 0.0471(4) Uani 1 1 d .
H16A H 0.3189 0.1172 0.6489 0.061(7) Uiso 1 1 d R
H16B H 0.2968 0.2549 0.5493 0.070(7) Uiso 1 1 d R
C17 C 0.40797(8) -0.2079(2) 0.6618(2) 0.0606(6) Uani 1 1 d .
H17A H 0.4049 -0.1980 0.7566 0.133(5) Uiso 1 1 calc R
H17B H 0.4330 -0.2534 0.6461 0.133(5) Uiso 1 1 calc R
H17C H 0.3876 -0.2734 0.6238 0.133(5) Uiso 1 1 calc R
C18 C 0.24539(7) 0.5248(3) 0.6025(2) 0.0578(5) Uani 1 1 d .
H18A H 0.2386 0.4306 0.6479 0.133(5) Uiso 1 1 calc R
H18B H 0.2525 0.5006 0.5129 0.133(5) Uiso 1 1 calc R
H18C H 0.2233 0.5942 0.5993 0.133(5) Uiso 1 1 calc R
C19 C 0.50068(8) 0.2440(5) 0.5452(4) 0.0961(10) Uani 1 1 d .
H19A H 0.5218 0.1868 0.5885 0.133(5) Uiso 1 1 calc R
H19B H 0.5057 0.3537 0.5534 0.133(5) Uiso 1 1 calc R
H19C H 0.4985 0.2160 0.4521 0.133(5) Uiso 1 1 calc R

loop_
_atom_site_aniso_label
_atom_site_aniso_U_11
_atom_site_aniso_U_22
_atom_site_aniso_U_33
_atom_site_aniso_U_23
_atom_site_aniso_U_13
_atom_site_aniso_U_12
S1 0.0528(3) 0.0406(3) 0.0434(3) 0.00242(17) -0.00005(19) 0.01201(19)
O2 0.0747(9) 0.0493(7) 0.0300(6) -0.0054(5) 0.0060(6) 0.0008(7)
N3 0.0478(8) 0.0355(7) 0.0255(6) 0.0022(5) 0.0012(5) 0.0052(6)
O4 0.0491(7) 0.0423(7) 0.0674(9) 0.0182(6) 0.0143(6) 0.0117(6)
O5 0.0410(7) 0.0748(10) 0.0689(10) 0.0087(8) 0.0035(6) -0.0014(7)
O6 0.0787(11) 0.0446(8) 0.0944(13) 0.0214(8) -0.0012(9) 0.0096(8)
O7 0.0801(11) 0.0782(11) 0.0427(8) -0.0132(7) 0.0013(7) 0.0143(8)
O8 0.0714(11) 0.0888(13) 0.0704(11) 0.0379(9) 0.0139(8) -0.0067(9)
C9 0.0419(8) 0.0358(8) 0.0304(7) 0.0026(6) -0.0004(6) 0.0015(7)
C10 0.0496(10) 0.0463(9) 0.0334(8) 0.0047(7) -0.0058(7) 0.0059(8)
C11 0.0478(9) 0.0382(8) 0.0334(8) -0.0011(7) 0.0036(7) -0.0002(7)
C12 0.0582(11) 0.0403(9) 0.0364(9) -0.0017(7) 0.0034(7) 0.0110(8)
C13 0.0498(10) 0.0502(10) 0.0412(10) 0.0017(8) 0.0031(8) -0.0024(8)
C14 0.0473(9) 0.0386(9) 0.0521(10) 0.0124(8) 0.0083(8) 0.0075(8)
C15 0.0490(9) 0.0363(8) 0.0402(9) -0.0048(7) -0.0043(7) 0.0023(7)
C16 0.0430(9) 0.0456(10) 0.0520(10) 0.0061(8) -0.0057(8) 0.0007(8)
C17 0.0911(17) 0.0385(10) 0.0531(12) 0.0055(8) 0.0132(11) 0.0083(10)
C18 0.0610(12) 0.0592(12) 0.0522(12) -0.0041(9) -0.0102(9) 0.0119(10)
C19 0.0461(13) 0.131(3) 0.112(2) 0.010(2) 0.0189(14) -0.0079(15)

loop_
_atom_type_symbol
_atom_type_description
_atom_type_scat_dispersion_real
_atom_type_scat_dispersion_imag
_atom_type_scat_source
C C 0.0033 0.0016 'International Tables Vol C Tables 4.2.6.8 and 6.1.1.4'
H H 0.0000 0.0000 'International Tables Vol C Tables 4.2.6.8 and 6.1.1.4'
O O 0.0106 0.0060 'International Tables Vol C Tables 4.2.6.8 and 6.1.1.4'
S S 0.1246 0.1234 'International Tables Vol C Tables 4.2.6.8 and 6.1.1.4'
N N 0.0061 0.0033 'International Tables Vol C Tables 4.2.6.8 and 6.1.1.4'

loop_
_geom_angle_atom_site_label_1
_geom_angle_atom_site_label_2
_geom_angle_atom_site_label_3
_geom_angle
O6 S1 O7 118.07(11)
O6 S1 O4 104.74(9)
O7 S1 O4 110.12(9)
O6 S1 C18 110.26(11)
O7 S1 C18 108.10(11)
O4 S1 C18 104.74(10)
C11 N3 C9 121.81(13)
C11 N3 H3 117.0
C9 N3 H3 120.7
C14 O4 S1 119.92(11)
C13 O5 C19 116.5(2)
N3 C9 C13 111.32(14)
N3 C9 C10 110.84(14)
C13 C9 C10 109.71(14)
N3 C9 C15 108.80(13)
C13 C9 C15 106.56(14)
C10 C9 C15 109.49(14)
C16 C10 C9 111.96(14)
C16 C10 H10A 111.8
C9 C10 H10A 109.9
C16 C10 H10B 108.5
C9 C10 H10B 107.6
H10A C10 H10B 106.8
O2 C11 N3 121.85(16)
O2 C11 C17 121.98(16)
N3 C11 C17 116.16(15)
C14 C12 C15 112.17(15)
C14 C12 H12A 106.4
C15 C12 H12A 111.7
C14 C12 H12B 109.4
C15 C12 H12B 110.7
H12A C12 H12B 106.2
O8 C13 O5 123.76(19)
O8 C13 C9 123.95(18)
O5 C13 C9 112.17(16)
O4 C14 C16 106.52(15)
O4 C14 C12 107.68(15)
C16 C14 C12 111.93(15)
O4 C14 H14 107.4
C16 C14 H14 111.7
C12 C14 H14 111.3
C12 C15 C9 113.52(15)
C12 C15 H15A 108.3
C9 C15 H15A 109.4
C12 C15 H15B 112.1
C9 C15 H15B 111.1
H15A C15 H15B 101.7
C14 C16 C10 111.43(16)
C14 C16 H16A 108.6
C10 C16 H16A 111.2
C14 C16 H16B 105.9
C10 C16 H16B 111.0
H16A C16 H16B 108.5
C11 C17 H17A 109.5
C11 C17 H17B 109.5
H17A C17 H17B 109.5
C11 C17 H17C 109.5
H17A C17 H17C 109.5
H17B C17 H17C 109.5
S1 C18 H18A 109.5
S1 C18 H18B 109.5
H18A C18 H18B 109.5
S1 C18 H18C 109.5
H18A C18 H18C 109.5
H18B C18 H18C 109.5
O5 C19 H19A 109.5
O5 C19 H19B 109.5
H19A C19 H19B 109.5
O5 C19 H19C 109.5
H19A C19 H19C 109.5
H19B C19 H19C 109.5

loop_
_geom_bond_atom_site_label_1
_geom_bond_atom_site_label_2
_geom_bond_distance
S1 O6 1.4200(16)
S1 O7 1.4211(16)
S1 O4 1.5569(13)
S1 C18 1.747(2)
O2 C11 1.231(2)
N3 C11 1.346(2)
N3 C9 1.458(2)
N3 H3 0.9097
O4 C14 1.490(2)
O5 C13 1.331(2)
O5 C19 1.442(3)
O8 C13 1.200(2)
C9 C13 1.526(3)
C9 C10 1.539(2)
C9 C15 1.544(2)
C10 C16 1.528(3)
C10 H10A 1.0059
C10 H10B 0.9977
C11 C17 1.498(3)
C12 C14 1.510(3)
C12 C15 1.526(3)
C12 H12A 1.0350
C12 H12B 0.9751
C14 C16 1.510(3)
C14 H14 1.0657
C15 H15A 1.0232
C15 H15B 0.9889
C16 H16A 1.0423
C16 H16B 1.0523
C17 H17A 0.9600
C17 H17B 0.9600
C17 H17C 0.9600
C18 H18A 0.9600
C18 H18B 0.9600
C18 H18C 0.9600
C19 H19A 0.9600
C19 H19B 0.9600
C19 H19C 0.9600
